data_4112933
loop_
_publ_author_name
'P. Andrew Evans'
'Erich W. Baum'

_publ_contact_author_address
;
        Indiana University
        Department of Chemistry
        800 E. Kirkwood Ave.
        Bloomington, IN 47405-7102
        USA
;
_publ_contact_author_email paevans@indiana.edu
_publ_contact_author_fax '++ 812 855 8300'
_publ_contact_author_name 'Evans, P. Andrew'
_publ_contact_author_phone '++ 812 855 7368'
_publ_section_title
;
 Diastereoselective Intramolecular Temporary Silicon-Tethered
 Rhodium-Catalyzed [4+2+2] Cycloisomerization Reactions: Regiospecific
 Incorporation of Substituted 1,3-Butadienes
;
_journal_name_full 'Journal of the American Chemical Society'
_journal_page_first 11150
_journal_page_last 11151
_journal_paper_doi 10.1021/ja046030+
_journal_volume 126
_journal_year 2004
_chemical_formula_sum 'C25 H37 N O3 S Si'
_chemical_formula_weight 459.71
_chemical_name_systematic
; 
 ? 
;
_space_group_IT_number 2
_symmetry_cell_setting triclinic
_symmetry_space_group_name_Hall '-P 1'
_symmetry_space_group_name_H-M 'P -1'
_atom_sites_solution_hydrogens geom
_atom_sites_solution_primary direct
_atom_sites_solution_secondary difmap
_audit_creation_method SHELXL-97
_cell_angle_alpha 85.199(3)
_cell_angle_beta 84.017(3)
_cell_angle_gamma 89.845(3)
_cell_formula_units_Z 8
_cell_length_a 8.5445(8)
_cell_length_b 22.090(2)
_cell_length_c 26.409(3)
_cell_measurement_reflns_used 929
_cell_measurement_temperature 112(2)
_cell_measurement_theta_max 25.02
_cell_measurement_theta_min 2.60
_cell_volume 4940.0(9)
_computing_cell_refinement 'SAINT (Bruker, 1999)'
_computing_data_collection 'SMART (Bruker, 1999)'
_computing_data_reduction 'SAINT (Bruker, 1999), XTEL (local program)'
_computing_structure_refinement 'SHELXL-97 (Sheldrick, 1997)'
_computing_structure_solution 'SHELXS-97 (Sheldrick, 1990)'
_diffrn_ambient_temperature 112(2)
_diffrn_detector 'CCD area detector'
_diffrn_detector_area_resol_mean 44.52
_diffrn_detector_type 'Bruker SMART 6000'
_diffrn_measured_fraction_theta_full 0.996
_diffrn_measured_fraction_theta_max 0.996
_diffrn_measurement_details '   0.30 degree frames measured for  15.17 seconds each'
_diffrn_measurement_device 'three-circle goniometer with fixed chi'
_diffrn_measurement_device_type 'Bruker Platform goniometer'
_diffrn_measurement_method '\w scans'
_diffrn_radiation_monochromator graphite
_diffrn_radiation_source 'fine-focus sealed tube'
_diffrn_radiation_type MoK\a
_diffrn_radiation_wavelength 0.71073
_diffrn_reflns_av_R_equivalents 0.1322
_diffrn_reflns_av_sigmaI/netI 0.1697
_diffrn_reflns_limit_h_max 11
_diffrn_reflns_limit_h_min -11
_diffrn_reflns_limit_k_max 28
_diffrn_reflns_limit_k_min -28
_diffrn_reflns_limit_l_max 34
_diffrn_reflns_limit_l_min -32
_diffrn_reflns_number 60479
_diffrn_reflns_theta_full 27.56
_diffrn_reflns_theta_max 27.56
_diffrn_reflns_theta_min 1.95
_diffrn_standards_decay_% 0.0
_exptl_absorpt_coefficient_mu 0.206
_exptl_absorpt_correction_type none
_exptl_crystal_colour colorless
_exptl_crystal_density_diffrn 1.236
_exptl_crystal_description 'cleaved plate'
_exptl_crystal_F_000 1984
_exptl_crystal_size_max 0.30
_exptl_crystal_size_mid 0.25
_exptl_crystal_size_min 0.20
_refine_diff_density_max 0.678
_refine_diff_density_min -0.358
_refine_diff_density_rms 0.064
_refine_ls_extinction_method none
_refine_ls_goodness_of_fit_ref 0.691
_refine_ls_hydrogen_treatment mixed
_refine_ls_matrix_type full
_refine_ls_number_parameters 1709
_refine_ls_number_reflns 22701
_refine_ls_number_restraints 0
_refine_ls_restrained_S_all 0.691
_refine_ls_R_factor_all 0.1010
_refine_ls_R_factor_gt 0.0511
_refine_ls_shift/su_max 0.377
_refine_ls_shift/su_mean 0.002
_refine_ls_structure_factor_coef Fsqd
_refine_ls_weighting_details 'calc w=1/[\s^2^(Fo^2^)+(0.0000P)^2^+0.0000P] where P=(Fo^2^+2Fc^2^)/3'
_refine_ls_weighting_scheme calc
_refine_ls_wR_factor_gt 0.0925
_refine_ls_wR_factor_ref 0.1074
_reflns_number_gt 11827
_reflns_number_total 22701
_reflns_threshold_expression >2sigma(I)
_cod_data_source_file ja0460302Bsi20040708_055651.cif
_cod_data_source_block 04055
_cod_original_cell_volume 4940.1(8)
_cod_original_sg_symbol_H-M 'P -1 '
_cod_database_code 4112933

loop_
_symmetry_equiv_pos_as_xyz
'x, y, z'
'-x, -y, -z'

loop_
_atom_site_label
_atom_site_type_symbol
_atom_site_fract_x
_atom_site_fract_y
_atom_site_fract_z
_atom_site_U_iso_or_equiv
_atom_site_adp_type
_atom_site_occupancy
_atom_site_symmetry_multiplicity
_atom_site_calc_flag
S1 S 0.28970(7) 0.87853(3) 0.15656(2) 0.01769(15) Uani 1 1 d
O2 O 0.2140(2) 0.82181(8) 0.17519(6) 0.0226(4) Uani 1 1 d
O3 O 0.1979(2) 0.93239(8) 0.14862(7) 0.0238(4) Uani 1 1 d
C4 C 0.4080(3) 0.86828(11) 0.09965(9) 0.0162(6) Uani 1 1 d
C5 C 0.4704(3) 0.81155(12) 0.09127(10) 0.0182(6) Uani 1 1 d
C6 C 0.5722(3) 0.80446(13) 0.04798(10) 0.0216(6) Uani 1 1 d
C7 C 0.6142(3) 0.85323(13) 0.01254(10) 0.0224(6) Uani 1 1 d
C8 C 0.7251(4) 0.84495(19) -0.03409(13) 0.0353(8) Uani 1 1 d
C9 C 0.5518(3) 0.90980(13) 0.02187(11) 0.0253(7) Uani 1 1 d
C10 C 0.4495(3) 0.91813(13) 0.06472(10) 0.0229(6) Uani 1 1 d
Si11 Si 0.90002(8) 0.18749(3) 0.31942(3) 0.01697(16) Uani 1 1 d
N11 N 0.4097(2) 0.89312(9) 0.19801(7) 0.0158(5) Uani 1 1 d
C12 C 0.5138(3) 0.94737(12) 0.18561(12) 0.0225(6) Uani 1 1 d
C13 C 0.6354(3) 0.93855(11) 0.22381(9) 0.0167(6) Uani 1 1 d
C14 C 0.7390(3) 0.98088(12) 0.22898(10) 0.0210(6) Uani 1 1 d
C15 C 0.8700(3) 0.98194(13) 0.26305(11) 0.0241(6) Uani 1 1 d
C16 C 0.8955(3) 0.92684(12) 0.29929(9) 0.0186(6) Uani 1 1 d
C17 C 1.0583(4) 0.90063(17) 0.29391(14) 0.0329(8) Uani 1 1 d
C18 C 0.7845(3) 0.90335(12) 0.33394(10) 0.0173(6) Uani 1 1 d
C19 C 0.6159(3) 0.92369(11) 0.33942(9) 0.0156(6) Uani 1 1 d
C20 C 0.5167(3) 0.88681(11) 0.30573(9) 0.0153(5) Uani 1 1 d
C21 C 0.6037(3) 0.87691(11) 0.25356(10) 0.0158(5) Uani 1 1 d
C22 C 0.5048(3) 0.84333(11) 0.21950(10) 0.0170(6) Uani 1 1 d
C23 C 0.4636(3) 0.82814(12) 0.33807(10) 0.0217(6) Uani 1 1 d
O24 O 0.4086(2) 0.84362(8) 0.38864(6) 0.0251(4) Uani 1 1 d
Si25 Si 0.50089(8) 0.90518(3) 0.40383(3) 0.01808(16) Uani 1 1 d
C26 C 0.6270(3) 0.88300(13) 0.45565(10) 0.0232(6) Uani 1 1 d
C27 C 0.5315(4) 0.86418(18) 0.50705(13) 0.0361(8) Uani 1 1 d
C28 C 0.7493(4) 0.93089(15) 0.46267(12) 0.0295(7) Uani 1 1 d
C29 C 0.3527(3) 0.96418(13) 0.42331(11) 0.0233(6) Uani 1 1 d
C30 C 0.3094(4) 1.00814(16) 0.37891(14) 0.0382(8) Uani 1 1 d
C31 C 0.2029(4) 0.93523(17) 0.45223(15) 0.0392(8) Uani 1 1 d
S32 S 0.78363(8) 0.62091(3) 0.10908(3) 0.02366(16) Uani 1 1 d
O33 O 0.7069(2) 0.56265(9) 0.11615(7) 0.0341(5) Uani 1 1 d
O34 O 0.6922(2) 0.67566(9) 0.10843(7) 0.0329(5) Uani 1 1 d
C35 C 0.9061(3) 0.62196(11) 0.05102(10) 0.0186(6) Uani 1 1 d
C36 C 0.9947(3) 0.57095(12) 0.03911(11) 0.0220(6) Uani 1 1 d
C37 C 1.0873(3) 0.57192(13) -0.00687(11) 0.0245(7) Uani 1 1 d
C38 C 1.0894(3) 0.62121(12) -0.04343(10) 0.0199(6) Uani 1 1 d
C39 C 1.1874(4) 0.61983(18) -0.09360(13) 0.0313(8) Uani 1 1 d
C40 C 0.9977(3) 0.67094(12) -0.03127(10) 0.0215(6) Uani 1 1 d
C41 C 0.9086(3) 0.67228(12) 0.01525(10) 0.0191(6) Uani 1 1 d
N42 N 0.8935(2) 0.62354(10) 0.15577(8) 0.0193(5) Uani 1 1 d
C43 C 1.0116(3) 0.57552(12) 0.16332(11) 0.0187(6) Uani 1 1 d
C44 C 1.1026(3) 0.59782(11) 0.20418(9) 0.0162(5) Uani 1 1 d
C45 C 1.1976(3) 0.56004(12) 0.22853(10) 0.0197(6) Uani 1 1 d
C46 C 1.3087(3) 0.57106(12) 0.26769(11) 0.0226(6) Uani 1 1 d
C47 C 1.3455(3) 0.63643(12) 0.27608(10) 0.0205(6) Uani 1 1 d
C48 C 1.5118(4) 0.65648(16) 0.26082(14) 0.0324(7) Uani 1 1 d
C49 C 1.2359(3) 0.67243(12) 0.29584(10) 0.0180(6) Uani 1 1 d
C50 C 1.0655(3) 0.65491(11) 0.30774(10) 0.0162(6) Uani 1 1 d
C51 C 0.9699(3) 0.67361(12) 0.26141(10) 0.0180(6) Uani 1 1 d
C52 C 1.0631(3) 0.66459(11) 0.20949(10) 0.0177(6) Uani 1 1 d
C53 C 0.9696(3) 0.68155(12) 0.16362(11) 0.0214(6) Uani 1 1 d
C54 C 0.9181(3) 0.73920(12) 0.26772(11) 0.0220(6) Uani 1 1 d
O55 O 0.8654(2) 0.74555(8) 0.32026(6) 0.0212(4) Uani 1 1 d
Si56 Si 0.95225(8) 0.69646(3) 0.35964(3) 0.01778(16) Uani 1 1 d
C57 C 0.7994(3) 0.64966(12) 0.40260(11) 0.0228(6) Uani 1 1 d
C58 C 0.7855(5) 0.58432(16) 0.38916(18) 0.0523(11) Uani 1 1 d
C59 C 0.6375(4) 0.68000(18) 0.40455(14) 0.0383(8) Uani 1 1 d
C60 C 1.0806(3) 0.73620(12) 0.39973(10) 0.0212(6) Uani 1 1 d
C61 C 1.1850(4) 0.69161(15) 0.42782(13) 0.0313(7) Uani 1 1 d
C62 C 0.9892(4) 0.77527(15) 0.43769(12) 0.0295(7) Uani 1 1 d
S63 S 0.22881(7) 0.39882(3) 0.13385(2) 0.01811(15) Uani 1 1 d
O64 O 0.1324(2) 0.34718(8) 0.15295(7) 0.0248(4) Uani 1 1 d
O65 O 0.1588(2) 0.45660(8) 0.12178(7) 0.0241(4) Uani 1 1 d
C66 C 0.3461(3) 0.37994(11) 0.07884(9) 0.0155(5) Uani 1 1 d
C67 C 0.4062(3) 0.32143(12) 0.07580(10) 0.0188(6) Uani 1 1 d
C68 C 0.5036(3) 0.30841(13) 0.03286(11) 0.0226(6) Uani 1 1 d
C69 C 0.5416(3) 0.35179(13) -0.00774(10) 0.0225(6) Uani 1 1 d
C70 C 0.6476(4) 0.33764(19) -0.05402(14) 0.0329(8) Uani 1 1 d
C71 C 0.4776(3) 0.40944(13) -0.00461(11) 0.0238(6) Uani 1 1 d
C72 C 0.3816(3) 0.42431(12) 0.03838(10) 0.0212(6) Uani 1 1 d
N73 N 0.3459(2) 0.40872(9) 0.17752(7) 0.0153(5) Uani 1 1 d
C74 C 0.4701(3) 0.45609(12) 0.16868(10) 0.0165(6) Uani 1 1 d
C75 C 0.5617(3) 0.44371(11) 0.21470(9) 0.0139(5) Uani 1 1 d
C76 C 0.6663(3) 0.48317(12) 0.22665(10) 0.0177(6) Uani 1 1 d
C77 C 0.7654(3) 0.48217(13) 0.27060(11) 0.0218(6) Uani 1 1 d
C78 C 0.7793(3) 0.42246(12) 0.30256(10) 0.0189(6) Uani 1 1 d
C79 C 0.9395(3) 0.39403(15) 0.29824(13) 0.0280(7) Uani 1 1 d
C80 C 0.6586(3) 0.39716(12) 0.33169(10) 0.0165(6) Uani 1 1 d
C81 C 0.4920(3) 0.42077(11) 0.33332(9) 0.0155(5) Uani 1 1 d
C82 C 0.4028(3) 0.39136(11) 0.29227(9) 0.0146(5) Uani 1 1 d
C83 C 0.5067(3) 0.38286(11) 0.24234(10) 0.0161(6) Uani 1 1 d
C84 C 0.4170(3) 0.35463(12) 0.20266(10) 0.0181(6) Uani 1 1 d
C85 C 0.3317(3) 0.33160(12) 0.31805(10) 0.0201(6) Uani 1 1 d
O86 O 0.2687(2) 0.34038(8) 0.36934(6) 0.0200(4) Uani 1 1 d
Si87 Si 0.35164(8) 0.39910(3) 0.39218(3) 0.01676(16) Uani 1 1 d
C88 C 0.4384(3) 0.37356(12) 0.45268(10) 0.0219(6) Uani 1 1 d
C89 C 0.4756(4) 0.30511(14) 0.45613(13) 0.0308(7) Uani 1 1 d
C90 C 0.5836(4) 0.41071(16) 0.46145(13) 0.0320(8) Uani 1 1 d
C91 C 0.1964(3) 0.45813(12) 0.40426(11) 0.0221(6) Uani 1 1 d
C92 C 0.0533(4) 0.43041(16) 0.43766(14) 0.0355(8) Uani 1 1 d
C93 C 0.2582(5) 0.51362(16) 0.42738(16) 0.0417(9) Uani 1 1 d
S94 S 0.71026(8) 0.11468(3) 0.08200(3) 0.02385(16) Uani 1 1 d
O95 O 0.6520(2) 0.05357(9) 0.09105(7) 0.0362(5) Uani 1 1 d
O96 O 0.6043(2) 0.16495(9) 0.08593(7) 0.0316(5) Uani 1 1 d
C97 C 0.8184(3) 0.12220(12) 0.02147(9) 0.0181(6) Uani 1 1 d
C98 C 0.8783(3) 0.07085(13) -0.00092(11) 0.0256(7) Uani 1 1 d
C99 C 0.9736(4) 0.07765(14) -0.04634(11) 0.0284(7) Uani 1 1 d
C100 C 1.0127(3) 0.13406(13) -0.07109(10) 0.0244(6) Uani 1 1 d
C101 C 1.1212(4) 0.1410(2) -0.12014(14) 0.0389(9) Uani 1 1 d
C102 C 0.9484(3) 0.18484(13) -0.04874(10) 0.0232(6) Uani 1 1 d
C103 C 0.8530(3) 0.17963(12) -0.00327(10) 0.0193(6) Uani 1 1 d
N104 N 0.8355(2) 0.12278(10) 0.12363(8) 0.0203(5) Uani 1 1 d
C105 C 0.9660(3) 0.07884(12) 0.12707(11) 0.0191(6) Uani 1 1 d
C106 C 1.0735(3) 0.10796(11) 0.16063(9) 0.0169(6) Uani 1 1 d
C107 C 1.1910(3) 0.07748(12) 0.17920(10) 0.0197(6) Uani 1 1 d
C108 C 1.3138(3) 0.09574(12) 0.21173(12) 0.0229(6) Uani 1 1 d
C109 C 1.3165(3) 0.15853(11) 0.23097(10) 0.0186(6) Uani 1 1 d
C110 C 1.4745(3) 0.18914(13) 0.22189(12) 0.0232(6) Uani 1 1 d
C111 C 1.1930(3) 0.18381(12) 0.25538(10) 0.0181(6) Uani 1 1 d
C112 C 1.0299(3) 0.15683(11) 0.26538(9) 0.0162(6) Uani 1 1 d
C113 C 0.9297(3) 0.17758(11) 0.22103(10) 0.0162(6) Uani 1 1 d
C114 C 1.0156(3) 0.17233(11) 0.16755(10) 0.0173(6) Uani 1 1 d
C115 C 0.9061(3) 0.18364(12) 0.12561(10) 0.0190(6) Uani 1 1 d
C116 C 0.8741(3) 0.24208(12) 0.23042(10) 0.0183(6) Uani 1 1 d
O117 O 0.8245(2) 0.24419(7) 0.28392(6) 0.0204(4) Uani 1 1 d
C119 C 0.7361(3) 0.13232(12) 0.34306(11) 0.0218(6) Uani 1 1 d
C120 C 0.7801(4) 0.08267(14) 0.38298(12) 0.0295(7) Uani 1 1 d
C121 C 0.5848(4) 0.16542(15) 0.36105(12) 0.0297(7) Uani 1 1 d
C122 C 1.0063(3) 0.21925(12) 0.36992(10) 0.0195(6) Uani 1 1 d
C123 C 1.1244(4) 0.17538(15) 0.39269(14) 0.0344(8) Uani 1 1 d
C124 C 0.9005(4) 0.24668(15) 0.41228(12) 0.0290(7) Uani 1 1 d
H125 H 0.442(3) 0.7790(11) 0.1144(9) 0.010(6) Uiso 1 1 d
H126 H 0.613(3) 0.7666(12) 0.0439(10) 0.027(8) Uiso 1 1 d
H127 H 0.700(4) 0.8715(16) -0.0629(14) 0.067(12) Uiso 1 1 d
H128 H 0.712(4) 0.8068(18) -0.0500(14) 0.084(14) Uiso 1 1 d
H129 H 0.827(3) 0.8536(12) -0.0285(10) 0.028(8) Uiso 1 1 d
H130 H 0.579(3) 0.9422(11) -0.0028(9) 0.016(7) Uiso 1 1 d
H131 H 0.414(3) 0.9580(13) 0.0710(10) 0.039(9) Uiso 1 1 d
H132 H 0.559(3) 0.9489(13) 0.1503(11) 0.041(9) Uiso 1 1 d
H133 H 0.447(3) 0.9809(13) 0.1927(10) 0.030(8) Uiso 1 1 d
H134 H 0.731(3) 1.0162(11) 0.2083(9) 0.013(7) Uiso 1 1 d
H135 H 0.965(3) 0.9878(11) 0.2395(10) 0.025(8) Uiso 1 1 d
H136 H 0.857(3) 1.0199(13) 0.2822(10) 0.034(8) Uiso 1 1 d
H137 H 1.078(3) 0.8703(13) 0.3211(11) 0.031(8) Uiso 1 1 d
H138 H 1.135(4) 0.9323(14) 0.3008(11) 0.048(10) Uiso 1 1 d
H139 H 1.083(4) 0.8859(15) 0.2626(13) 0.055(11) Uiso 1 1 d
H140 H 0.810(3) 0.8679(11) 0.3550(9) 0.019(7) Uiso 1 1 d
H141 H 0.612(3) 0.9626(11) 0.3305(9) 0.015(7) Uiso 1 1 d
H142 H 0.425(2) 0.9082(10) 0.2998(8) 0.001(6) Uiso 1 1 d
H143 H 0.697(3) 0.8569(10) 0.2587(8) 0.008(6) Uiso 1 1 d
H144 H 0.431(3) 0.8121(10) 0.2375(8) 0.005(6) Uiso 1 1 d
H145 H 0.574(3) 0.8249(10) 0.1926(9) 0.013(6) Uiso 1 1 d
H146 H 0.552(3) 0.7999(12) 0.3386(9) 0.026(8) Uiso 1 1 d
H147 H 0.369(3) 0.8081(11) 0.3269(9) 0.021(7) Uiso 1 1 d
H148 H 0.682(3) 0.8492(11) 0.4447(9) 0.015(7) Uiso 1 1 d
H149 H 0.472(4) 0.8966(15) 0.5204(12) 0.056(11) Uiso 1 1 d
H150 H 0.458(3) 0.8327(13) 0.5031(10) 0.027(8) Uiso 1 1 d
H151 H 0.599(4) 0.8486(14) 0.5313(12) 0.051(10) Uiso 1 1 d
H152 H 0.817(3) 0.9176(13) 0.4919(11) 0.037(8) Uiso 1 1 d
H153 H 0.704(3) 0.9665(13) 0.4739(10) 0.035(9) Uiso 1 1 d
H154 H 0.820(3) 0.9418(11) 0.4305(10) 0.025(8) Uiso 1 1 d
H155 H 0.403(3) 0.9873(12) 0.4463(10) 0.027(8) Uiso 1 1 d
H156 H 0.258(4) 0.9865(15) 0.3531(13) 0.058(11) Uiso 1 1 d
H157 H 0.401(4) 1.0333(13) 0.3591(11) 0.042(9) Uiso 1 1 d
H158 H 0.228(4) 1.0353(15) 0.3903(12) 0.051(10) Uiso 1 1 d
H159 H 0.143(4) 0.9171(15) 0.4271(12) 0.056(11) Uiso 1 1 d
H160 H 0.224(3) 0.9088(14) 0.4847(12) 0.046(10) Uiso 1 1 d
H161 H 0.126(3) 0.9641(13) 0.4680(10) 0.034(8) Uiso 1 1 d
H162 H 0.992(3) 0.5356(12) 0.0654(9) 0.025(7) Uiso 1 1 d
H163 H 1.147(3) 0.5401(12) -0.0138(10) 0.023(8) Uiso 1 1 d
H164 H 1.169(4) 0.5882(15) -0.1084(12) 0.045(10) Uiso 1 1 d
H165 H 1.160(4) 0.6534(15) -0.1180(12) 0.056(11) Uiso 1 1 d
H166 H 1.297(3) 0.6213(12) -0.0902(10) 0.034(8) Uiso 1 1 d
H167 H 0.996(3) 0.7062(12) -0.0573(9) 0.022(7) Uiso 1 1 d
H168 H 0.845(3) 0.7049(11) 0.0254(9) 0.013(6) Uiso 1 1 d
H169 H 1.083(3) 0.5724(10) 0.1312(9) 0.015(7) Uiso 1 1 d
H170 H 0.965(3) 0.5381(11) 0.1706(9) 0.013(7) Uiso 1 1 d
H171 H 1.197(3) 0.5202(12) 0.2179(9) 0.024(7) Uiso 1 1 d
H172 H 1.405(3) 0.5522(11) 0.2561(9) 0.015(7) Uiso 1 1 d
H173 H 1.268(3) 0.5488(11) 0.3012(10) 0.021(7) Uiso 1 1 d
H174 H 1.593(3) 0.6311(13) 0.2754(11) 0.038(9) Uiso 1 1 d
H175 H 1.542(3) 0.6551(12) 0.2253(11) 0.028(8) Uiso 1 1 d
H176 H 1.532(3) 0.6996(13) 0.2689(10) 0.035(8) Uiso 1 1 d
H177 H 1.263(3) 0.7129(12) 0.3016(9) 0.022(7) Uiso 1 1 d
H178 H 1.056(3) 0.6114(11) 0.3155(9) 0.017(7) Uiso 1 1 d
H179 H 0.880(3) 0.6485(10) 0.2644(8) 0.011(6) Uiso 1 1 d
H180 H 1.153(3) 0.6885(10) 0.2060(8) 0.007(6) Uiso 1 1 d
H181 H 0.893(3) 0.7134(10) 0.1692(8) 0.007(6) Uiso 1 1 d
H182 H 1.043(3) 0.6934(10) 0.1329(9) 0.011(6) Uiso 1 1 d
H183 H 0.831(3) 0.7517(11) 0.2491(9) 0.021(7) Uiso 1 1 d
H184 H 1.004(3) 0.7666(10) 0.2544(8) 0.008(6) Uiso 1 1 d
H185 H 0.837(3) 0.6495(12) 0.4369(11) 0.036(8) Uiso 1 1 d
H186 H 0.895(4) 0.5637(16) 0.3894(13) 0.071(12) Uiso 1 1 d
H188 H 0.709(4) 0.5616(14) 0.4144(12) 0.052(10) Uiso 1 1 d
H189 H 0.596(3) 0.6825(14) 0.3710(12) 0.044(10) Uiso 1 1 d
H190 H 0.639(5) 0.724(2) 0.4150(15) 0.106(16) Uiso 1 1 d
H191 H 0.556(3) 0.6568(12) 0.4291(10) 0.029(8) Uiso 1 1 d
H192 H 1.142(3) 0.7628(11) 0.3760(9) 0.013(7) Uiso 1 1 d
H193 H 1.254(3) 0.6649(13) 0.4031(10) 0.037(8) Uiso 1 1 d
H194 H 1.253(3) 0.7128(12) 0.4438(10) 0.023(8) Uiso 1 1 d
H195 H 1.121(3) 0.6639(12) 0.4544(10) 0.027(8) Uiso 1 1 d
H196 H 1.065(3) 0.7954(12) 0.4585(10) 0.025(7) Uiso 1 1 d
H197 H 0.926(3) 0.8054(13) 0.4213(11) 0.036(9) Uiso 1 1 d
H198 H 0.907(3) 0.7524(13) 0.4647(11) 0.038(9) Uiso 1 1 d
H199 H 0.375(3) 0.2925(11) 0.1014(9) 0.010(6) Uiso 1 1 d
H200 H 0.548(3) 0.2685(12) 0.0331(9) 0.025(7) Uiso 1 1 d
H201 H 0.698(5) 0.303(2) -0.0506(17) 0.111(19) Uiso 1 1 d
H202 H 0.599(4) 0.3389(17) -0.0807(14) 0.073(14) Uiso 1 1 d
H203 H 0.736(5) 0.363(2) -0.0617(15) 0.097(15) Uiso 1 1 d
H204 H 0.500(3) 0.4391(12) -0.0315(9) 0.021(7) Uiso 1 1 d
H205 H 0.340(3) 0.4650(11) 0.0415(8) 0.010(6) Uiso 1 1 d
H206 H 0.540(2) 0.4515(9) 0.1363(8) 0.003(6) Uiso 1 1 d
H207 H 0.420(3) 0.4953(11) 0.1678(9) 0.018(7) Uiso 1 1 d
H208 H 0.680(3) 0.5204(12) 0.2041(9) 0.025(7) Uiso 1 1 d
H209 H 0.874(3) 0.4960(11) 0.2566(9) 0.020(7) Uiso 1 1 d
H210 H 0.721(3) 0.5132(13) 0.2911(10) 0.032(8) Uiso 1 1 d
H211 H 0.986(3) 0.3883(13) 0.2649(12) 0.043(10) Uiso 1 1 d
H212 H 1.021(3) 0.4219(12) 0.3080(10) 0.030(8) Uiso 1 1 d
H213 H 0.942(3) 0.3572(13) 0.3195(10) 0.033(8) Uiso 1 1 d
H214 H 0.675(3) 0.3612(11) 0.3512(9) 0.015(7) Uiso 1 1 d
H215 H 0.496(3) 0.4619(11) 0.3251(9) 0.017(7) Uiso 1 1 d
H216 H 0.315(2) 0.4172(10) 0.2837(8) 0.001(5) Uiso 1 1 d
H217 H 0.594(2) 0.3607(10) 0.2487(8) 0.000(6) Uiso 1 1 d
H218 H 0.497(3) 0.3346(10) 0.1764(8) 0.010(6) Uiso 1 1 d
H219 H 0.339(3) 0.3296(10) 0.2172(8) 0.007(6) Uiso 1 1 d
H220 H 0.417(2) 0.3016(10) 0.3175(8) 0.000(5) Uiso 1 1 d
H221 H 0.249(3) 0.3156(11) 0.2992(9) 0.015(7) Uiso 1 1 d
H222 H 0.353(3) 0.3797(9) 0.4795(8) 0.003(6) Uiso 1 1 d
H223 H 0.381(4) 0.2810(13) 0.4550(10) 0.039(9) Uiso 1 1 d
H224 H 0.520(3) 0.2912(13) 0.4904(11) 0.045(9) Uiso 1 1 d
H225 H 0.547(3) 0.2954(12) 0.4261(11) 0.035(9) Uiso 1 1 d
H226 H 0.570(4) 0.4554(17) 0.4595(13) 0.070(12) Uiso 1 1 d
H227 H 0.677(4) 0.4048(14) 0.4376(12) 0.052(11) Uiso 1 1 d
H228 H 0.619(3) 0.3952(12) 0.4935(10) 0.025(8) Uiso 1 1 d
H229 H 0.164(3) 0.4724(11) 0.3712(10) 0.024(7) Uiso 1 1 d
H230 H 0.081(3) 0.4159(13) 0.4720(12) 0.041(9) Uiso 1 1 d
H231 H 0.014(3) 0.3982(14) 0.4228(11) 0.034(9) Uiso 1 1 d
H232 H -0.035(3) 0.4590(14) 0.4434(11) 0.039(9) Uiso 1 1 d
H233 H 0.169(4) 0.5415(15) 0.4346(12) 0.059(11) Uiso 1 1 d
H234 H 0.347(4) 0.5314(15) 0.4080(12) 0.053(11) Uiso 1 1 d
H235 H 0.290(3) 0.5018(14) 0.4644(12) 0.048(10) Uiso 1 1 d
H236 H 0.837(3) 0.0325(14) 0.0157(11) 0.044(9) Uiso 1 1 d
H237 H 1.014(3) 0.0444(14) -0.0646(11) 0.045(9) Uiso 1 1 d
H238 H 1.176(5) 0.109(2) -0.1240(17) 0.104(19) Uiso 1 1 d
H239 H 1.075(5) 0.150(2) -0.1482(18) 0.113(18) Uiso 1 1 d
H240 H 1.195(5) 0.173(2) -0.1228(16) 0.107(17) Uiso 1 1 d
H241 H 0.970(3) 0.2225(11) -0.0652(9) 0.014(7) Uiso 1 1 d
H242 H 0.807(3) 0.2160(11) 0.0120(9) 0.015(6) Uiso 1 1 d
H243 H 1.026(3) 0.0758(11) 0.0928(10) 0.020(7) Uiso 1 1 d
H244 H 0.921(3) 0.0430(11) 0.1411(9) 0.015(7) Uiso 1 1 d
H245 H 1.203(3) 0.0355(11) 0.1694(8) 0.014(6) Uiso 1 1 d
H246 H 1.417(3) 0.0857(11) 0.1929(10) 0.027(8) Uiso 1 1 d
H247 H 1.305(3) 0.0678(12) 0.2414(10) 0.021(7) Uiso 1 1 d
H248 H 1.479(3) 0.2275(12) 0.2389(10) 0.027(8) Uiso 1 1 d
H249 H 1.553(3) 0.1640(13) 0.2360(11) 0.039(9) Uiso 1 1 d
H250 H 1.507(3) 0.1956(12) 0.1849(11) 0.030(8) Uiso 1 1 d
H251 H 1.206(3) 0.2218(12) 0.2686(9) 0.021(7) Uiso 1 1 d
H252 H 1.037(2) 0.1127(10) 0.2703(8) 0.006(6) Uiso 1 1 d
H253 H 0.837(3) 0.1526(10) 0.2235(8) 0.011(6) Uiso 1 1 d
H254 H 1.097(3) 0.2008(10) 0.1614(8) 0.006(6) Uiso 1 1 d
H255 H 0.972(3) 0.1977(10) 0.0927(9) 0.009(6) Uiso 1 1 d
H256 H 0.825(3) 0.2124(11) 0.1338(9) 0.015(7) Uiso 1 1 d
H257 H 0.780(3) 0.2522(10) 0.2108(8) 0.012(6) Uiso 1 1 d
H258 H 0.960(3) 0.2716(11) 0.2200(8) 0.012(6) Uiso 1 1 d
H259 H 0.708(3) 0.1111(12) 0.3123(10) 0.028(8) Uiso 1 1 d
H260 H 0.880(3) 0.0614(12) 0.3710(10) 0.028(8) Uiso 1 1 d
H261 H 0.691(3) 0.0538(14) 0.3928(11) 0.043(9) Uiso 1 1 d
H262 H 0.797(3) 0.1031(13) 0.4155(11) 0.035(8) Uiso 1 1 d
H263 H 0.501(3) 0.1351(13) 0.3711(10) 0.036(8) Uiso 1 1 d
H264 H 0.597(3) 0.1884(13) 0.3941(11) 0.045(9) Uiso 1 1 d
H265 H 0.547(3) 0.1984(13) 0.3318(11) 0.040(9) Uiso 1 1 d
H266 H 1.062(3) 0.2476(11) 0.3506(9) 0.014(7) Uiso 1 1 d
H267 H 1.186(3) 0.1972(13) 0.4146(11) 0.037(9) Uiso 1 1 d
H268 H 1.068(3) 0.1395(13) 0.4182(11) 0.038(8) Uiso 1 1 d
H269 H 1.201(3) 0.1582(13) 0.3669(11) 0.035(9) Uiso 1 1 d
H270 H 0.834(3) 0.2167(12) 0.4350(10) 0.028(8) Uiso 1 1 d
H271 H 0.966(3) 0.2654(13) 0.4371(11) 0.038(8) Uiso 1 1 d
H272 H 0.827(3) 0.2775(12) 0.3989(10) 0.025(7) Uiso 1 1 d
H187 H 0.747(5) 0.580(2) 0.3523(18) 0.119(19) Uiso 1 1 d

loop_
_atom_site_aniso_label
_atom_site_aniso_U_11
_atom_site_aniso_U_22
_atom_site_aniso_U_33
_atom_site_aniso_U_23
_atom_site_aniso_U_13
_atom_site_aniso_U_12
S1 0.0163(3) 0.0192(3) 0.0185(4) -0.0054(3) -0.0030(3) -0.0001(3)
O2 0.0189(10) 0.0251(10) 0.0236(10) -0.0026(8) -0.0007(8) -0.0080(8)
O3 0.0204(10) 0.0238(10) 0.0299(11) -0.0105(8) -0.0092(8) 0.0074(8)
C4 0.0148(13) 0.0193(14) 0.0153(14) -0.0033(11) -0.0038(11) -0.0015(11)
C5 0.0216(14) 0.0168(14) 0.0170(15) -0.0012(11) -0.0057(12) -0.0016(11)
C6 0.0173(14) 0.0279(16) 0.0219(16) -0.0092(12) -0.0064(12) 0.0067(12)
C7 0.0132(13) 0.0372(17) 0.0184(15) -0.0078(12) -0.0044(12) -0.0030(12)
C8 0.0172(17) 0.063(3) 0.0262(19) -0.0084(17) 0.0002(14) -0.0061(16)
C9 0.0278(16) 0.0284(16) 0.0191(16) 0.0043(13) -0.0042(13) -0.0087(13)
C10 0.0285(16) 0.0217(15) 0.0187(15) -0.0015(12) -0.0040(13) -0.0011(13)
Si11 0.0159(4) 0.0149(4) 0.0199(4) -0.0010(3) -0.0010(3) 0.0000(3)
N11 0.0166(11) 0.0161(11) 0.0156(11) -0.0043(9) -0.0036(9) 0.0001(9)
C12 0.0262(16) 0.0144(14) 0.0282(17) -0.0014(12) -0.0094(14) -0.0005(12)
C13 0.0160(13) 0.0181(14) 0.0157(14) -0.0029(11) 0.0010(11) 0.0010(11)
C14 0.0215(15) 0.0196(15) 0.0211(15) -0.0009(12) 0.0012(12) -0.0040(12)
C15 0.0205(15) 0.0286(17) 0.0225(16) -0.0005(13) 0.0000(13) -0.0115(13)
C16 0.0167(14) 0.0234(14) 0.0173(14) -0.0083(11) -0.0034(11) -0.0043(11)
C17 0.0202(16) 0.045(2) 0.034(2) -0.0099(17) -0.0012(15) 0.0015(15)
C18 0.0195(14) 0.0194(14) 0.0143(14) -0.0061(11) -0.0041(11) 0.0013(11)
C19 0.0195(14) 0.0114(13) 0.0157(14) -0.0008(10) -0.0018(11) -0.0022(11)
C20 0.0141(13) 0.0158(13) 0.0164(14) -0.0037(10) -0.0017(11) -0.0003(11)
C21 0.0156(14) 0.0137(13) 0.0182(14) -0.0001(10) -0.0032(11) -0.0017(11)
C22 0.0202(14) 0.0141(13) 0.0164(14) -0.0022(11) 0.0000(12) -0.0010(11)
C23 0.0244(16) 0.0190(15) 0.0212(16) -0.0034(12) 0.0017(13) -0.0076(13)
O24 0.0292(11) 0.0256(11) 0.0193(10) -0.0060(8) 0.0063(9) -0.0099(9)
Si25 0.0181(4) 0.0188(4) 0.0173(4) -0.0042(3) 0.0007(3) -0.0019(3)
C26 0.0267(16) 0.0258(16) 0.0162(15) -0.0014(12) 0.0016(12) 0.0045(13)
C27 0.034(2) 0.044(2) 0.0288(19) 0.0048(16) -0.0009(16) 0.0018(18)
C28 0.0275(17) 0.041(2) 0.0214(17) -0.0033(14) -0.0075(15) -0.0017(15)
C29 0.0169(14) 0.0277(16) 0.0266(16) -0.0108(13) -0.0007(13) -0.0013(12)
C30 0.033(2) 0.0312(19) 0.050(2) -0.0044(17) -0.0022(18) 0.0155(16)
C31 0.0210(17) 0.051(2) 0.045(2) -0.0113(19) 0.0042(16) 0.0023(16)
S32 0.0183(4) 0.0337(4) 0.0184(4) 0.0048(3) -0.0048(3) -0.0029(3)
O33 0.0322(12) 0.0430(13) 0.0264(11) 0.0125(9) -0.0109(9) -0.0219(10)
O34 0.0243(11) 0.0500(14) 0.0239(11) 0.0006(10) -0.0041(9) 0.0146(10)
C35 0.0181(14) 0.0202(14) 0.0190(14) -0.0022(11) -0.0085(11) -0.0072(11)
C36 0.0299(16) 0.0155(14) 0.0224(16) 0.0005(12) -0.0130(13) -0.0062(12)
C37 0.0239(16) 0.0211(15) 0.0317(18) -0.0100(13) -0.0125(14) 0.0046(12)
C38 0.0163(14) 0.0258(15) 0.0192(15) -0.0056(12) -0.0063(12) -0.0035(11)
C39 0.0209(17) 0.045(2) 0.0303(19) -0.0101(17) -0.0069(14) -0.0016(15)
C40 0.0221(15) 0.0208(15) 0.0211(15) 0.0026(12) -0.0035(12) -0.0067(12)
C41 0.0178(14) 0.0175(14) 0.0229(16) -0.0023(11) -0.0058(12) -0.0004(11)
N42 0.0213(12) 0.0214(12) 0.0152(12) 0.0006(9) -0.0030(10) 0.0025(10)
C43 0.0187(14) 0.0167(14) 0.0207(15) 0.0000(11) -0.0030(12) -0.0009(12)
C44 0.0159(13) 0.0180(13) 0.0141(13) -0.0012(10) 0.0017(11) -0.0013(11)
C45 0.0196(14) 0.0173(14) 0.0220(15) -0.0040(11) 0.0004(12) 0.0001(11)
C46 0.0218(15) 0.0216(15) 0.0257(17) -0.0065(12) -0.0047(13) 0.0074(12)
C47 0.0161(14) 0.0258(15) 0.0205(15) -0.0020(12) -0.0059(12) 0.0023(12)
C48 0.0199(16) 0.041(2) 0.037(2) -0.0077(16) -0.0011(15) 0.0008(15)
C49 0.0197(14) 0.0165(14) 0.0187(15) -0.0031(11) -0.0052(12) -0.0023(11)
C50 0.0157(13) 0.0134(13) 0.0195(14) 0.0000(11) -0.0034(11) 0.0025(11)
C51 0.0135(13) 0.0178(14) 0.0226(15) -0.0001(11) -0.0037(12) 0.0002(11)
C52 0.0167(14) 0.0155(13) 0.0213(15) -0.0006(11) -0.0045(12) -0.0006(11)
C53 0.0232(15) 0.0213(15) 0.0195(15) 0.0005(12) -0.0031(13) 0.0051(12)
C54 0.0220(15) 0.0208(15) 0.0221(16) 0.0017(12) -0.0003(13) 0.0021(13)
O55 0.0243(10) 0.0209(10) 0.0174(10) 0.0003(8) 0.0003(8) 0.0077(8)
Si56 0.0168(4) 0.0171(4) 0.0194(4) -0.0019(3) -0.0011(3) 0.0016(3)
C57 0.0242(15) 0.0232(15) 0.0204(16) 0.0013(12) -0.0012(13) -0.0031(12)
C58 0.054(3) 0.0265(19) 0.070(3) -0.0031(18) 0.028(2) -0.0116(18)
C59 0.0229(17) 0.054(2) 0.034(2) 0.0105(17) 0.0072(16) 0.0046(16)
C60 0.0163(14) 0.0225(15) 0.0242(16) -0.0029(12) 0.0021(12) -0.0001(12)
C61 0.0271(18) 0.0302(18) 0.040(2) -0.0093(16) -0.0129(16) 0.0056(15)
C62 0.0318(18) 0.0319(18) 0.0268(18) -0.0088(14) -0.0076(15) 0.0069(15)
S63 0.0165(3) 0.0189(3) 0.0196(4) -0.0034(3) -0.0037(3) -0.0004(3)
O64 0.0222(10) 0.0289(11) 0.0229(10) -0.0016(8) -0.0010(8) -0.0091(8)
O65 0.0236(10) 0.0218(10) 0.0287(11) -0.0041(8) -0.0089(9) 0.0070(8)
C66 0.0139(13) 0.0162(13) 0.0177(14) -0.0029(10) -0.0071(11) -0.0027(10)
C67 0.0219(15) 0.0179(14) 0.0172(15) -0.0003(11) -0.0067(12) -0.0034(11)
C68 0.0194(14) 0.0242(16) 0.0271(16) -0.0101(13) -0.0095(13) 0.0020(12)
C69 0.0174(14) 0.0329(16) 0.0199(15) -0.0124(12) -0.0060(12) -0.0069(12)
C70 0.0232(17) 0.050(2) 0.0277(19) -0.0165(16) -0.0003(15) -0.0070(17)
C71 0.0272(16) 0.0260(16) 0.0181(15) 0.0019(12) -0.0051(13) -0.0119(13)
C72 0.0256(15) 0.0156(14) 0.0237(16) -0.0027(11) -0.0076(13) -0.0025(12)
N73 0.0160(11) 0.0143(11) 0.0159(11) -0.0024(9) -0.0018(9) -0.0018(9)
C74 0.0142(13) 0.0148(14) 0.0202(15) -0.0015(11) -0.0006(12) -0.0019(11)
C75 0.0138(13) 0.0171(13) 0.0108(13) -0.0028(10) 0.0004(10) 0.0027(10)
C76 0.0192(14) 0.0173(14) 0.0158(14) 0.0027(11) -0.0016(11) -0.0016(11)
C77 0.0195(15) 0.0226(15) 0.0228(16) 0.0018(12) -0.0031(13) -0.0049(12)
C78 0.0164(14) 0.0230(14) 0.0185(14) -0.0023(11) -0.0067(12) -0.0016(11)
C79 0.0208(16) 0.0342(19) 0.0285(19) 0.0006(15) -0.0017(14) -0.0010(14)
C80 0.0193(14) 0.0150(13) 0.0160(14) 0.0008(11) -0.0070(11) -0.0004(11)
C81 0.0164(13) 0.0126(13) 0.0178(14) -0.0001(11) -0.0038(11) -0.0034(11)
C82 0.0134(13) 0.0141(13) 0.0165(14) 0.0001(10) -0.0032(11) -0.0004(10)
C83 0.0130(13) 0.0153(13) 0.0205(15) -0.0022(11) -0.0038(11) 0.0010(11)
C84 0.0189(15) 0.0156(14) 0.0194(15) 0.0004(11) -0.0014(12) -0.0023(12)
C85 0.0224(15) 0.0200(15) 0.0178(15) -0.0012(11) -0.0011(12) -0.0038(12)
O86 0.0231(10) 0.0193(10) 0.0170(10) -0.0027(7) 0.0015(8) -0.0084(8)
Si87 0.0173(4) 0.0161(4) 0.0171(4) -0.0021(3) -0.0021(3) -0.0029(3)
C88 0.0212(15) 0.0245(15) 0.0195(15) -0.0021(12) 0.0008(12) -0.0020(12)
C89 0.0353(19) 0.0278(17) 0.0294(19) 0.0025(14) -0.0077(16) 0.0048(15)
C90 0.0350(19) 0.039(2) 0.0242(18) -0.0016(15) -0.0138(16) -0.0120(16)
C91 0.0203(15) 0.0221(15) 0.0229(16) -0.0003(12) 0.0013(13) 0.0001(12)
C92 0.0298(19) 0.0329(19) 0.042(2) -0.0056(16) 0.0062(16) 0.0048(16)
C93 0.041(2) 0.0310(19) 0.054(3) -0.0215(17) 0.002(2) 0.0019(17)
S94 0.0211(4) 0.0314(4) 0.0188(4) 0.0019(3) -0.0040(3) -0.0072(3)
O95 0.0399(13) 0.0349(12) 0.0334(12) 0.0101(9) -0.0113(10) -0.0234(10)
O96 0.0188(10) 0.0507(14) 0.0256(11) -0.0029(10) -0.0045(9) 0.0048(9)
C97 0.0167(13) 0.0216(14) 0.0172(14) -0.0024(11) -0.0070(11) -0.0008(11)
C98 0.0359(17) 0.0177(15) 0.0253(17) -0.0006(12) -0.0137(14) -0.0010(13)
C99 0.0345(17) 0.0307(17) 0.0239(17) -0.0128(13) -0.0129(14) 0.0125(14)
C100 0.0175(14) 0.0370(17) 0.0206(15) -0.0035(13) -0.0102(12) 0.0043(13)
C101 0.0235(18) 0.070(3) 0.0237(19) -0.0108(18) -0.0010(15) 0.0014(19)
C102 0.0242(15) 0.0261(16) 0.0192(15) 0.0041(12) -0.0066(13) -0.0031(13)
C103 0.0164(14) 0.0228(15) 0.0195(15) -0.0038(11) -0.0049(12) 0.0015(11)
N104 0.0201(12) 0.0206(12) 0.0203(12) 0.0016(9) -0.0046(10) -0.0043(10)
C105 0.0229(15) 0.0160(14) 0.0176(15) 0.0008(11) -0.0009(12) -0.0046(12)
C106 0.0190(14) 0.0137(13) 0.0173(14) -0.0021(10) 0.0029(11) -0.0019(11)
C107 0.0242(15) 0.0147(14) 0.0197(15) -0.0043(11) 0.0028(12) -0.0008(12)
C108 0.0190(15) 0.0194(15) 0.0310(18) -0.0052(13) -0.0041(13) 0.0043(12)
C109 0.0175(14) 0.0172(14) 0.0215(15) -0.0027(11) -0.0039(12) -0.0007(11)
C110 0.0167(15) 0.0234(16) 0.0305(18) -0.0070(13) -0.0031(13) 0.0010(12)
C111 0.0191(14) 0.0168(14) 0.0194(15) -0.0036(11) -0.0057(12) -0.0004(11)
C112 0.0193(14) 0.0102(13) 0.0188(14) 0.0010(10) -0.0022(11) -0.0004(11)
C113 0.0121(13) 0.0131(13) 0.0235(15) -0.0012(11) -0.0023(11) -0.0011(11)
C114 0.0153(13) 0.0135(13) 0.0226(15) -0.0004(11) -0.0011(12) -0.0038(11)
C115 0.0207(15) 0.0186(14) 0.0174(15) -0.0012(11) -0.0007(12) 0.0026(12)
C116 0.0177(14) 0.0174(14) 0.0192(15) -0.0016(11) 0.0007(12) -0.0003(12)
O117 0.0227(10) 0.0171(9) 0.0204(10) -0.0003(8) 0.0007(8) 0.0035(8)
C119 0.0216(15) 0.0182(14) 0.0240(16) 0.0022(12) 0.0015(12) 0.0005(12)
C120 0.0329(19) 0.0267(17) 0.0270(18) 0.0039(14) 0.0007(15) -0.0038(15)
C121 0.0227(16) 0.0323(18) 0.0325(19) -0.0021(15) 0.0035(14) -0.0020(14)
C122 0.0195(14) 0.0171(14) 0.0211(15) 0.0002(11) -0.0003(12) -0.0027(12)
C123 0.0272(18) 0.0358(19) 0.043(2) -0.0076(16) -0.0134(17) 0.0068(15)
C124 0.0279(17) 0.0332(18) 0.0259(18) -0.0029(14) -0.0024(15) 0.0041(15)

loop_
_atom_type_symbol
_atom_type_description
_atom_type_scat_dispersion_real
_atom_type_scat_dispersion_imag
_atom_type_scat_source
C C 0.0033 0.0016 'International Tables Vol C Tables 4.2.6.8 and 6.1.1.4'
H H 0.0000 0.0000 'International Tables Vol C Tables 4.2.6.8 and 6.1.1.4'
N N 0.0061 0.0033 'International Tables Vol C Tables 4.2.6.8 and 6.1.1.4'
O O 0.0106 0.0060 'International Tables Vol C Tables 4.2.6.8 and 6.1.1.4'
Si Si 0.0817 0.0704 'International Tables Vol C Tables 4.2.6.8 and 6.1.1.4'
S S 0.1246 0.1234 'International Tables Vol C Tables 4.2.6.8 and 6.1.1.4'

loop_
_geom_angle_atom_site_label_1
_geom_angle_atom_site_label_2
_geom_angle_atom_site_label_3
_geom_angle
O3 S1 O2 120.32(11)
O3 S1 N11 106.32(10)
O2 S1 N11 106.26(11)
O3 S1 C4 108.25(12)
O2 S1 C4 108.78(11)
N11 S1 C4 106.03(11)
C5 C4 C10 120.0(2)
C5 C4 S1 119.8(2)
C10 C4 S1 120.0(2)
C6 C5 C4 119.7(3)
C6 C5 H125 120.8(14)
C4 C5 H125 119.5(14)
C5 C6 C7 121.3(3)
C5 C6 H126 117.6(16)
C7 C6 H126 121.0(16)
C9 C7 C6 118.1(3)
C9 C7 C8 121.1(3)
C6 C7 C8 120.7(3)
C7 C8 H127 112(2)
C7 C8 H128 115(2)
H127 C8 H128 96(3)
C7 C8 H129 110.7(16)
H127 C8 H129 107(3)
H128 C8 H129 115(3)
C10 C9 C7 121.8(3)
C10 C9 H130 120.8(15)
C7 C9 H130 117.4(15)
C9 C10 C4 119.1(3)
C9 C10 H131 119.6(17)
C4 C10 H131 121.3(17)
O117 Si11 C122 109.60(11)
O117 Si11 C119 107.70(11)
C122 Si11 C119 115.83(13)
O117 Si11 C112 96.01(10)
C122 Si11 C112 115.34(12)
C119 Si11 C112 110.30(12)
C22 N11 C12 107.76(19)
C22 N11 S1 119.04(16)
C12 N11 S1 117.31(17)
N11 C12 C13 103.5(2)
N11 C12 H132 110.2(17)
C13 C12 H132 113.4(18)
N11 C12 H133 104.6(16)
C13 C12 H133 111.2(16)
H132 C12 H133 113(2)
C14 C13 C12 122.1(2)
C14 C13 C21 130.3(2)
C12 C13 C21 107.6(2)
C13 C14 C15 131.3(3)
C13 C14 H134 115.0(15)
C15 C14 H134 113.7(15)
C14 C15 C16 119.2(2)
C14 C15 H135 104.6(15)
C16 C15 H135 107.2(15)
C14 C15 H136 107.9(16)
C16 C15 H136 110.7(16)
H135 C15 H136 106(2)
C18 C16 C17 121.6(3)
C18 C16 C15 123.1(2)
C17 C16 C15 115.3(2)
C16 C17 H137 114.2(16)
C16 C17 H138 108.5(17)
H137 C17 H138 98(2)
C16 C17 H139 112(2)
H137 C17 H139 111(3)
H138 C17 H139 112(3)
C16 C18 C19 125.1(3)
C16 C18 H140 117.7(15)
C19 C18 H140 116.9(14)
C18 C19 C20 110.0(2)
C18 C19 Si25 116.50(18)
C20 C19 Si25 99.51(16)
C18 C19 H141 109.5(16)
C20 C19 H141 110.8(16)
Si25 C19 H141 110.2(15)
C21 C20 C23 114.4(2)
C21 C20 C19 113.0(2)
C23 C20 C19 106.7(2)
C21 C20 H142 107.2(13)
C23 C20 H142 106.2(13)
C19 C20 H142 109.2(13)
C13 C21 C20 108.7(2)
C13 C21 C22 103.5(2)
C20 C21 C22 113.3(2)
C13 C21 H143 111.1(14)
C20 C21 H143 108.3(14)
C22 C21 H143 111.9(14)
N11 C22 C21 101.71(19)
N11 C22 H144 107.5(13)
C21 C22 H144 115.8(13)
N11 C22 H145 111.9(13)
C21 C22 H145 110.1(14)
H144 C22 H145 109.7(18)
O24 C23 C20 108.1(2)
O24 C23 H146 111.5(15)
C20 C23 H146 109.4(15)
O24 C23 H147 102.9(14)
C20 C23 H147 114.3(14)
H146 C23 H147 110(2)
C23 O24 Si25 111.53(15)
O24 Si25 C26 109.37(12)
O24 Si25 C29 109.89(11)
C26 Si25 C29 111.60(13)
O24 Si25 C19 96.82(10)
C26 Si25 C19 113.54(12)
C29 Si25 C19 114.56(12)
C28 C26 C27 109.9(3)
C28 C26 Si25 113.8(2)
C27 C26 Si25 112.9(2)
C28 C26 H148 106.9(15)
C27 C26 H148 108.2(15)
Si25 C26 H148 104.5(15)
C26 C27 H149 113(2)
C26 C27 H150 110.2(16)
H149 C27 H150 107(3)
C26 C27 H151 110.3(19)
H149 C27 H151 109(3)
H150 C27 H151 108(2)
C26 C28 H152 112.1(16)
C26 C28 H153 112.5(18)
H152 C28 H153 102(2)
C26 C28 H154 112.1(15)
H152 C28 H154 110(2)
H153 C28 H154 108(2)
C31 C29 C30 109.7(3)
C31 C29 Si25 111.7(2)
C30 C29 Si25 114.0(2)
C31 C29 H155 108.4(15)
C30 C29 H155 107.8(16)
Si25 C29 H155 104.8(16)
C29 C30 H156 111.8(19)
C29 C30 H157 116.0(17)
H156 C30 H157 107(2)
C29 C30 H158 110.9(19)
H156 C30 H158 102(3)
H157 C30 H158 109(2)
C29 C31 H159 107.9(18)
C29 C31 H160 113.1(17)
H159 C31 H160 118(3)
C29 C31 H161 115.5(16)
H159 C31 H161 103(2)
H160 C31 H161 99(2)
O33 S32 O34 120.27(13)
O33 S32 N42 106.42(11)
O34 S32 N42 106.29(12)
O33 S32 C35 106.44(12)
O34 S32 C35 108.21(12)
N42 S32 C35 108.82(11)
C41 C35 C36 119.3(2)
C41 C35 S32 120.5(2)
C36 C35 S32 120.1(2)
C37 C36 C35 119.5(3)
C37 C36 H162 122.5(15)
C35 C36 H162 117.9(15)
C36 C37 C38 122.1(3)
C36 C37 H163 119.4(17)
C38 C37 H163 118.5(17)
C40 C38 C37 117.4(3)
C40 C38 C39 122.0(3)
C37 C38 C39 120.6(3)
C38 C39 H164 112(2)
C38 C39 H165 111.2(18)
H164 C39 H165 104(3)
C38 C39 H166 112.3(17)
H164 C39 H166 108(3)
H165 C39 H166 109(2)
C41 C40 C38 121.8(3)
C41 C40 H167 119.8(14)
C38 C40 H167 118.4(14)
C40 C41 C35 119.8(3)
C40 C41 H168 125.1(14)
C35 C41 H168 115.1(15)
C43 N42 C53 106.5(2)
C43 N42 S32 119.03(17)
C53 N42 S32 119.35(17)
N42 C43 C44 103.5(2)
N42 C43 H169 110.4(14)
C44 C43 H169 110.1(14)
N42 C43 H170 111.5(15)
C44 C43 H170 116.1(15)
H169 C43 H170 105(2)
C45 C44 C43 120.0(2)
C45 C44 C52 131.5(2)
C43 C44 C52 108.5(2)
C44 C45 C46 131.0(2)
C44 C45 H171 113.2(16)
C46 C45 H171 115.7(16)
C45 C46 C47 117.8(2)
C45 C46 H172 105.3(14)
C47 C46 H172 107.7(15)
C45 C46 H173 108.8(15)
C47 C46 H173 109.4(14)
H172 C46 H173 107(2)
C49 C47 C48 123.1(3)
C49 C47 C46 121.2(2)
C48 C47 C46 115.7(2)
C47 C48 H174 115.9(17)
C47 C48 H175 112.9(17)
H174 C48 H175 101(2)
C47 C48 H176 112.7(15)
H174 C48 H176 107(2)
H175 C48 H176 106(2)
C47 C49 C50 124.1(2)
C47 C49 H177 119.3(15)
C50 C49 H177 116.5(15)
C49 C50 C51 111.2(2)
C49 C50 Si56 115.43(18)
C51 C50 Si56 100.70(16)
C49 C50 H178 110.0(14)
C51 C50 H178 108.3(15)
Si56 C50 H178 110.6(14)
C54 C51 C52 114.0(2)
C54 C51 C50 105.8(2)
C52 C51 C50 112.8(2)
C54 C51 H179 108.8(14)
C52 C51 H179 107.4(14)
C50 C51 H179 107.9(14)
C44 C52 C51 111.5(2)
C44 C52 C53 103.2(2)
C51 C52 C53 113.4(2)
C44 C52 H180 111.4(14)
C51 C52 H180 108.7(14)
C53 C52 H180 108.6(14)
N42 C53 C52 103.1(2)
N42 C53 H181 111.7(13)
C52 C53 H181 114.1(13)
N42 C53 H182 108.0(13)
C52 C53 H182 109.9(14)
H181 C53 H182 109.7(19)
O55 C54 C51 109.5(2)
O55 C54 H183 105.4(14)
C51 C54 H183 114.0(15)
O55 C54 H184 113.1(13)
C51 C54 H184 109.4(13)
H183 C54 H184 105.5(19)
C54 O55 Si56 112.25(15)
O55 Si56 C60 111.52(11)
O55 Si56 C57 110.22(11)
C60 Si56 C57 109.32(13)
O55 Si56 C50 95.94(10)
C60 Si56 C50 113.78(12)
C57 Si56 C50 115.45(12)
C58 C57 C59 109.8(3)
C58 C57 Si56 114.2(2)
C59 C57 Si56 111.5(2)
C58 C57 H185 108.9(16)
C59 C57 H185 108.2(16)
Si56 C57 H185 103.9(16)
C57 C58 H186 109(2)
C57 C58 H188 110.1(18)
H186 C58 H188 109(3)
C57 C58 H187 115(2)
H186 C58 H187 107(3)
H188 C58 H187 107(3)
C57 C59 H189 111.5(17)
C57 C59 H190 113(2)
H189 C59 H190 106(3)
C57 C59 H191 112.5(15)
H189 C59 H191 106(2)
H190 C59 H191 107(3)
C61 C60 C62 109.9(2)
C61 C60 Si56 111.6(2)
C62 C60 Si56 113.52(19)
C61 C60 H192 110.7(15)
C62 C60 H192 107.1(15)
Si56 C60 H192 103.8(15)
C60 C61 H193 112.8(15)
C60 C61 H194 108.9(17)
H193 C61 H194 106(2)
C60 C61 H195 111.6(16)
H193 C61 H195 109(2)
H194 C61 H195 108(2)
C60 C62 H196 109.9(14)
C60 C62 H197 112.6(17)
H196 C62 H197 110(2)
C60 C62 H198 116.1(16)
H196 C62 H198 105(2)
H197 C62 H198 103(2)
O64 S63 O65 120.52(11)
O64 S63 N73 105.96(11)
O65 S63 N73 106.69(11)
O64 S63 C66 108.19(11)
O65 S63 C66 107.36(12)
N73 S63 C66 107.50(11)
C67 C66 C72 120.0(2)
C67 C66 S63 120.4(2)
C72 C66 S63 119.5(2)
C68 C67 C66 119.3(3)
C68 C67 H199 122.2(15)
C66 C67 H199 118.4(15)
C67 C68 C69 121.9(3)
C67 C68 H200 116.9(15)
C69 C68 H200 121.2(15)
C68 C69 C71 118.1(3)
C68 C69 C70 121.7(3)
C71 C69 C70 120.2(3)
C69 C70 H201 115(3)
C69 C70 H202 112(2)
H201 C70 H202 110(4)
C69 C70 H203 115(3)
H201 C70 H203 97(3)
H202 C70 H203 107(3)
C69 C71 C72 121.4(3)
C69 C71 H204 119.7(16)
C72 C71 H204 118.9(16)
C71 C72 C66 119.3(3)
C71 C72 H205 121.9(13)
C66 C72 H205 118.8(13)
C84 N73 C74 106.53(19)
C84 N73 S63 118.43(16)
C74 N73 S63 120.48(17)
N73 C74 C75 102.6(2)
N73 C74 H206 111.6(12)
C75 C74 H206 110.3(12)
N73 C74 H207 108.3(14)
C75 C74 H207 112.6(15)
H206 C74 H207 111.1(19)
C76 C75 C74 121.9(2)
C76 C75 C83 129.7(2)
C74 C75 C83 108.4(2)
C75 C76 C77 131.5(2)
C75 C76 H208 115.8(16)
C77 C76 H208 112.6(16)
C76 C77 C78 117.8(2)
C76 C77 H209 107.9(14)
C78 C77 H209 107.9(14)
C76 C77 H210 104.4(16)
C78 C77 H210 111.2(16)
H209 C77 H210 107(2)
C80 C78 C79 122.5(3)
C80 C78 C77 122.1(2)
C79 C78 C77 115.4(2)
C78 C79 H211 116.7(18)
C78 C79 H212 111.4(15)
H211 C79 H212 98(2)
C78 C79 H213 112.0(16)
H211 C79 H213 110(2)
H212 C79 H213 108(2)
C78 C80 C81 124.3(2)
C78 C80 H214 118.1(15)
C81 C80 H214 117.5(15)
C80 C81 C82 109.9(2)
C80 C81 Si87 118.28(18)
C82 C81 Si87 99.41(15)
C80 C81 H215 108.3(15)
C82 C81 H215 107.9(16)
Si87 C81 H215 112.4(15)
C85 C82 C83 112.8(2)
C85 C82 C81 106.5(2)
C83 C82 C81 113.6(2)
C85 C82 H216 107.0(12)
C83 C82 H216 107.5(12)
C81 C82 H216 109.3(12)
C75 C83 C84 102.6(2)
C75 C83 C82 111.6(2)
C84 C83 C82 112.7(2)
C75 C83 H217 107.9(13)
C84 C83 H217 111.1(13)
C82 C83 H217 110.6(13)
N73 C84 C83 101.8(2)
N73 C84 H218 110.0(12)
C83 C84 H218 109.5(12)
N73 C84 H219 108.6(15)
C83 C84 H219 112.3(15)
H218 C84 H219 114.0(19)
O86 C85 C82 109.5(2)
O86 C85 H220 111.2(12)
C82 C85 H220 107.0(12)
O86 C85 H221 109.9(13)
C82 C85 H221 112.4(14)
H220 C85 H221 106.8(18)
C85 O86 Si87 112.39(15)
O86 Si87 C88 109.99(11)
O86 Si87 C91 108.31(11)
C88 Si87 C91 110.63(13)
O86 Si87 C81 96.45(10)
C88 Si87 C81 117.73(12)
C91 Si87 C81 112.53(12)
C90 C88 C89 110.6(3)
C90 C88 Si87 113.5(2)
C89 C88 Si87 112.1(2)
C90 C88 H222 109.6(13)
C89 C88 H222 107.0(13)
Si87 C88 H222 103.6(13)
C88 C89 H223 111.2(17)
C88 C89 H224 111.3(16)
H223 C89 H224 106(2)
C88 C89 H225 110.1(16)
H223 C89 H225 105(2)
H224 C89 H225 112(2)
C88 C90 H226 116(2)
C88 C90 H227 114.8(19)
H226 C90 H227 104(3)
C88 C90 H228 108.2(15)
H226 C90 H228 112(3)
H227 C90 H228 101(2)
C92 C91 C93 110.8(3)
C92 C91 Si87 110.8(2)
C93 C91 Si87 112.9(2)
C92 C91 H229 108.7(15)
C93 C91 H229 106.8(15)
Si87 C91 H229 106.5(15)
C91 C92 H230 111.0(17)
C91 C92 H231 110.4(17)
H230 C92 H231 109(2)
C91 C92 H232 114.1(17)
H230 C92 H232 106(2)
H231 C92 H232 107(2)
C91 C93 H233 108.5(19)
C91 C93 H234 113(2)
H233 C93 H234 115(3)
C91 C93 H235 110.9(17)
H233 C93 H235 101(2)
H234 C93 H235 107(3)
O95 S94 O96 120.37(12)
O95 S94 N104 106.57(12)
O96 S94 N104 105.90(11)
O95 S94 C97 108.06(12)
O96 S94 C97 108.55(12)
N104 S94 C97 106.60(11)
C98 C97 C103 119.4(2)
C98 C97 S94 120.1(2)
C103 C97 S94 120.4(2)
C99 C98 C97 119.6(3)
C99 C98 H236 125.2(17)
C97 C98 H236 114.8(17)
C98 C99 C100 122.3(3)
C98 C99 H237 123.8(18)
C100 C99 H237 113.9(18)
C99 C100 C102 117.3(3)
C99 C100 C101 121.8(3)
C102 C100 C101 120.9(3)
C100 C101 H238 111(3)
C100 C101 H239 115(3)
H238 C101 H239 109(4)
C100 C101 H240 116(3)
H238 C101 H240 105(4)
H239 C101 H240 100(4)
C103 C102 C100 121.8(3)
C103 C102 H241 119.7(15)
C100 C102 H241 118.5(15)
C102 C103 C97 119.6(3)
C102 C103 H242 121.1(14)
C97 C103 H242 119.3(14)
C105 N104 C115 106.1(2)
C105 N104 S94 118.85(17)
C115 N104 S94 118.29(17)
N104 C105 C106 103.5(2)
N104 C105 H243 110.7(14)
C106 C105 H243 108.0(14)
N104 C105 H244 106.2(15)
C106 C105 H244 114.5(15)
H243 C105 H244 114(2)
C107 C106 C105 121.2(2)
C107 C106 C114 130.9(2)
C105 C106 C114 107.9(2)
C106 C107 C108 131.5(2)
C106 C107 H245 115.2(14)
C108 C107 H245 113.2(14)
C107 C108 C109 121.8(2)
C107 C108 H246 105.5(15)
C109 C108 H246 111.6(15)
C107 C108 H247 106.4(15)
C109 C108 H247 106.0(15)
H246 C108 H247 104(2)
C111 C109 C110 122.2(2)
C111 C109 C108 123.8(2)
C110 C109 C108 114.0(2)
C109 C110 H248 113.2(15)
C109 C110 H249 110.6(17)
H248 C110 H249 105(2)
C109 C110 H250 110.0(16)
H248 C110 H250 112(2)
H249 C110 H250 106(2)
C109 C111 C112 125.7(2)
C109 C111 H251 118.7(15)
C112 C111 H251 115.5(15)
C111 C112 C113 110.6(2)
C111 C112 Si11 115.54(18)
C113 C112 Si11 98.17(16)
C111 C112 H252 109.5(13)
C113 C112 H252 111.8(13)
Si11 C112 H252 110.9(12)
C116 C113 C114 113.6(2)
C116 C113 C112 106.3(2)
C114 C113 C112 113.8(2)
C116 C113 H253 106.8(14)
C114 C113 H253 106.7(13)
C112 C113 H253 109.4(14)
C106 C114 C115 103.0(2)
C106 C114 C113 111.7(2)
C115 C114 C113 112.1(2)
C106 C114 H254 112.1(14)
C115 C114 H254 108.1(13)
C113 C114 H254 109.7(13)
N104 C115 C114 102.4(2)
N104 C115 H255 112.2(13)
C114 C115 H255 108.2(13)
N104 C115 H256 110.0(14)
C114 C115 H256 112.8(14)
H255 C115 H256 110.9(19)
O117 C116 C113 108.7(2)
O117 C116 H257 108.0(12)
C113 C116 H257 109.4(13)
O117 C116 H258 109.5(13)
C113 C116 H258 110.7(13)
H257 C116 H258 110.6(18)
C116 O117 Si11 112.11(15)
C120 C119 C121 112.1(2)
C120 C119 Si11 114.1(2)
C121 C119 Si11 111.42(19)
C120 C119 H259 107.0(15)
C121 C119 H259 104.5(15)
Si11 C119 H259 106.9(15)
C119 C120 H260 111.6(15)
C119 C120 H261 110.7(17)
H260 C120 H261 112(2)
C119 C120 H262 107.6(16)
H260 C120 H262 109(2)
H261 C120 H262 106(2)
C119 C121 H263 108.7(16)
C119 C121 H264 112.0(16)
H263 C121 H264 106(2)
C119 C121 H265 112.8(14)
H263 C121 H265 109(2)
H264 C121 H265 108(2)
C124 C122 C123 110.6(2)
C124 C122 Si11 115.0(2)
C123 C122 Si11 113.9(2)
C124 C122 H266 111.1(16)
C123 C122 H266 106.6(16)
Si11 C122 H266 98.7(16)
C122 C123 H267 109.0(17)
C122 C123 H268 112.6(15)
H267 C123 H268 104(2)
C122 C123 H269 114.2(16)
H267 C123 H269 106(2)
H268 C123 H269 110(2)
C122 C124 H270 114.5(15)
C122 C124 H271 110.9(15)
H270 C124 H271 103(2)
C122 C124 H272 112.8(15)
H270 C124 H272 106(2)
H271 C124 H272 110(2)

loop_
_geom_bond_atom_site_label_1
_geom_bond_atom_site_label_2
_geom_bond_distance
S1 O3 1.4358(18)
S1 O2 1.4371(18)
S1 N11 1.627(2)
S1 C4 1.752(2)
C4 C5 1.386(3)
C4 C10 1.398(3)
C5 C6 1.382(4)
C5 H125 0.92(2)
C6 C7 1.389(4)
C6 H126 0.92(3)
C7 C9 1.388(4)
C7 C8 1.497(4)
C8 H127 0.96(4)
C8 H128 0.98(4)
C8 H129 0.92(3)
C9 C10 1.381(4)
C9 H130 0.94(2)
C10 H131 0.95(3)
Si11 O117 1.6702(18)
Si11 C122 1.873(3)
Si11 C119 1.881(3)
Si11 C112 1.885(3)
N11 C22 1.476(3)
N11 C12 1.488(3)
C12 C13 1.523(4)
C12 H132 0.97(3)
C12 H133 0.95(3)
C13 C14 1.314(3)
C13 C21 1.524(3)
C14 C15 1.509(4)
C14 H134 0.92(2)
C15 C16 1.514(4)
C15 H135 0.97(3)
C15 H136 1.01(3)
C16 C18 1.322(3)
C16 C17 1.502(4)
C17 H137 0.97(3)
C17 H138 1.00(3)
C17 H139 0.92(3)
C18 C19 1.504(3)
C18 H140 0.96(2)
C19 C20 1.567(3)
C19 Si25 1.888(3)
C19 H141 0.87(2)
C20 C21 1.528(3)
C20 C23 1.533(3)
C20 H142 0.94(2)
C21 C22 1.532(3)
C21 H143 0.93(2)
C22 H144 0.99(2)
C22 H145 0.99(2)
C23 O24 1.438(3)
C23 H146 0.98(3)
C23 H147 1.00(3)
O24 Si25 1.6720(18)
Si25 C26 1.862(3)
Si25 C29 1.880(3)
C26 C28 1.525(4)
C26 C27 1.536(4)
C26 H148 0.93(2)
C27 H149 0.95(3)
C27 H150 0.96(3)
C27 H151 0.95(3)
C28 H152 1.03(3)
C28 H153 0.93(3)
C28 H154 1.00(3)
C29 C31 1.533(4)
C29 C30 1.534(4)
C29 H155 0.96(3)
C30 H156 1.00(3)
C30 H157 1.03(3)
C30 H158 0.96(3)
C31 H159 0.99(3)
C31 H160 1.03(3)
C31 H161 1.00(3)
S32 O33 1.4354(19)
S32 O34 1.438(2)
S32 N42 1.630(2)
S32 C35 1.763(3)
C35 C41 1.396(3)
C35 C36 1.395(4)
C36 C37 1.377(4)
C36 H162 1.00(3)
C37 C38 1.392(4)
C37 H163 0.89(3)
C38 C40 1.387(4)
C38 C39 1.494(4)
C39 H164 0.85(3)
C39 H165 0.98(3)
C39 H166 0.95(3)
C40 C41 1.379(4)
C40 H167 0.99(2)
C41 H168 0.94(2)
N42 C43 1.478(3)
N42 C53 1.478(3)
C43 C44 1.510(4)
C43 H169 1.00(2)
C43 H170 0.92(2)
C44 C45 1.336(3)
C44 C52 1.527(3)
C45 C46 1.509(4)
C45 H171 0.95(3)
C46 C47 1.518(4)
C46 H172 0.96(2)
C46 H173 1.01(2)
C47 C49 1.321(3)
C47 C48 1.494(4)
C48 H174 0.98(3)
C48 H175 0.95(3)
C48 H176 1.01(3)
C49 C50 1.502(3)
C49 H177 0.95(3)
C50 C51 1.567(4)
C50 Si56 1.894(3)
C50 H178 0.97(2)
C51 C54 1.531(4)
C51 C52 1.540(4)
C51 H179 0.94(2)
C52 C53 1.540(4)
C52 H180 0.93(2)
C53 H181 0.97(2)
C53 H182 0.99(2)
C54 O55 1.432(3)
C54 H183 0.96(3)
C54 H184 0.97(2)
O55 Si56 1.6660(18)
Si56 C60 1.870(3)
Si56 C57 1.888(3)
C57 C58 1.523(4)
C57 C59 1.533(4)
C57 H185 0.99(3)
C58 H186 1.04(4)
C58 H188 0.99(3)
C58 H187 1.07(5)
C59 H189 0.98(3)
C59 H190 1.03(4)
C59 H191 1.01(3)
C60 C61 1.525(4)
C60 C62 1.529(4)
C60 H192 0.94(2)
C61 H193 1.05(3)
C61 H194 0.91(3)
C61 H195 1.01(3)
C62 H196 1.02(3)
C62 H197 0.96(3)
C62 H198 1.05(3)
S63 O64 1.4342(18)
S63 O65 1.4339(18)
S63 N73 1.632(2)
S63 C66 1.756(3)
C66 C67 1.395(3)
C66 C72 1.398(3)
C67 C68 1.385(4)
C67 H199 0.91(2)
C68 C69 1.389(4)
C68 H200 0.96(3)
C69 C71 1.390(4)
C69 C70 1.498(4)
C70 H201 0.87(5)
C70 H202 0.85(4)
C70 H203 0.94(4)
C71 C72 1.391(4)
C71 H204 0.93(2)
C72 H205 0.97(2)
N73 C84 1.478(3)
N73 C74 1.480(3)
C74 C75 1.518(3)
C74 H206 1.00(2)
C74 H207 0.96(2)
C75 C76 1.329(3)
C75 C83 1.526(3)
C76 C77 1.505(4)
C76 H208 0.97(3)
C77 C78 1.517(4)
C77 H209 1.00(2)
C77 H210 0.96(3)
C78 C80 1.316(3)
C78 C79 1.502(4)
C79 H211 0.95(3)
C79 H212 1.00(3)
C79 H213 0.95(3)
C80 C81 1.513(3)
C80 H214 0.93(2)
C81 C82 1.572(3)
C81 Si87 1.890(3)
C81 H215 0.92(2)
C82 C85 1.531(3)
C82 C83 1.536(3)
C82 H216 0.97(2)
C83 C84 1.534(3)
C83 H217 0.91(2)
C84 H218 1.05(2)
C84 H219 0.90(2)
C85 O86 1.433(3)
C85 H220 0.98(2)
C85 H221 0.99(2)
O86 Si87 1.6654(18)
Si87 C88 1.874(3)
Si87 C91 1.879(3)
C88 C90 1.538(4)
C88 C89 1.541(4)
C88 H222 0.98(2)
C89 H223 0.97(3)
C89 H224 1.04(3)
C89 H225 0.99(3)
C90 H226 0.99(4)
C90 H227 0.98(3)
C90 H228 0.96(3)
C91 C92 1.529(4)
C91 C93 1.533(4)
C91 H229 0.97(3)
C92 H230 0.99(3)
C92 H231 0.92(3)
C92 H232 0.99(3)
C93 H233 0.99(3)
C93 H234 0.94(3)
C93 H235 1.05(3)
S94 O95 1.4325(19)
S94 O96 1.434(2)
S94 N104 1.633(2)
S94 C97 1.756(3)
C97 C98 1.394(4)
C97 C103 1.395(3)
C98 C99 1.376(4)
C98 H236 0.97(3)
C99 C100 1.383(4)
C99 H237 0.96(3)
C100 C102 1.396(4)
C100 C101 1.510(4)
C101 H238 0.85(5)
C101 H239 0.89(5)
C101 H240 0.95(5)
C102 C103 1.376(4)
C102 H241 0.92(2)
C103 H242 0.99(2)
N104 C105 1.481(3)
N104 C115 1.482(3)
C105 C106 1.520(4)
C105 H243 1.00(2)
C105 H244 0.91(2)
C106 C107 1.321(3)
C106 C114 1.523(3)
C107 C108 1.500(4)
C107 H245 0.99(2)
C108 C109 1.518(4)
C108 H246 1.00(3)
C108 H247 0.95(2)
C109 C111 1.325(3)
C109 C110 1.499(4)
C110 H248 0.99(3)
C110 H249 0.95(3)
C110 H250 0.99(3)
C111 C112 1.507(3)
C111 H251 0.95(2)
C112 C113 1.559(3)
C112 H252 0.98(2)
C113 C116 1.532(3)
C113 C114 1.536(4)
C113 H253 0.96(2)
C114 C115 1.528(4)
C114 H254 0.93(2)
C115 H255 1.01(2)
C115 H256 0.96(2)
C116 O117 1.437(3)
C116 H257 1.02(2)
C116 H258 0.98(2)
C119 C120 1.531(4)
C119 C121 1.535(4)
C119 H259 1.02(3)
C120 H260 1.01(3)
C120 H261 0.99(3)
C120 H262 1.03(3)
C121 H263 0.98(3)
C121 H264 1.06(3)
C121 H265 1.09(3)
C122 C124 1.528(4)
C122 C123 1.531(4)
C122 H266 0.88(2)
C123 H267 0.98(3)
C123 H268 1.08(3)
C123 H269 1.00(3)
C124 H270 0.99(3)
C124 H271 1.02(3)
C124 H272 1.00(3)

loop_
_geom_torsion_atom_site_label_1
_geom_torsion_atom_site_label_2
_geom_torsion_atom_site_label_3
_geom_torsion_atom_site_label_4
_geom_torsion
O3 S1 C4 C5 -160.0(2)
O2 S1 C4 C5 -27.7(2)
N11 S1 C4 C5 86.2(2)
O3 S1 C4 C10 25.1(2)
O2 S1 C4 C10 157.4(2)
N11 S1 C4 C10 -88.7(2)
C10 C4 C5 C6 -0.7(4)
S1 C4 C5 C6 -175.7(2)
C4 C5 C6 C7 0.3(4)
C5 C6 C7 C9 0.4(4)
C5 C6 C7 C8 179.7(3)
C6 C7 C9 C10 -0.6(4)
C8 C7 C9 C10 -179.9(3)
C7 C9 C10 C4 0.1(4)
C5 C4 C10 C9 0.5(4)
S1 C4 C10 C9 175.5(2)
O3 S1 N11 C22 171.54(18)
O2 S1 N11 C22 42.2(2)
C4 S1 N11 C22 -73.4(2)
O3 S1 N11 C12 -55.7(2)
O2 S1 N11 C12 175.02(19)
C4 S1 N11 C12 59.4(2)
C22 N11 C12 C13 -28.4(3)
S1 N11 C12 C13 -166.03(16)
N11 C12 C13 C14 -172.2(2)
N11 C12 C13 C21 4.6(3)
C12 C13 C14 C15 -178.9(3)
C21 C13 C14 C15 5.1(5)
C13 C14 C15 C16 -0.4(5)
C14 C15 C16 C18 -56.5(4)
C14 C15 C16 C17 124.4(3)
C17 C16 C18 C19 -175.2(3)
C15 C16 C18 C19 5.7(4)
C16 C18 C19 C20 89.7(3)
C16 C18 C19 Si25 -158.1(2)
C18 C19 C20 C21 -40.6(3)
Si25 C19 C20 C21 -163.42(18)
C18 C19 C20 C23 86.0(3)
Si25 C19 C20 C23 -36.9(2)
C14 C13 C21 C20 75.0(3)
C12 C13 C21 C20 -101.5(2)
C14 C13 C21 C22 -164.3(3)
C12 C13 C21 C22 19.2(3)
C23 C20 C21 C13 174.7(2)
C19 C20 C21 C13 -63.0(3)
C23 C20 C21 C22 60.2(3)
C19 C20 C21 C22 -177.5(2)
C12 N11 C22 C21 40.5(2)
S1 N11 C22 C21 177.30(16)
C13 C21 C22 N11 -35.6(2)
C20 C21 C22 N11 81.9(2)
C21 C20 C23 O24 170.3(2)
C19 C20 C23 O24 44.6(3)
C20 C23 O24 Si25 -29.6(3)
C23 O24 Si25 C26 -112.42(19)
C23 O24 Si25 C29 124.74(19)
C23 O24 Si25 C19 5.5(2)
C18 C19 Si25 O24 -99.16(19)
C20 C19 Si25 O24 18.95(17)
C18 C19 Si25 C26 15.4(2)
C20 C19 Si25 C26 133.56(17)
C18 C19 Si25 C29 145.29(19)
C20 C19 Si25 C29 -96.60(18)
O24 Si25 C26 C28 164.3(2)
C29 Si25 C26 C28 -73.9(2)
C19 Si25 C26 C28 57.4(2)
O24 Si25 C26 C27 -69.5(2)
C29 Si25 C26 C27 52.3(3)
C19 Si25 C26 C27 -176.3(2)
O24 Si25 C29 C31 35.4(2)
C26 Si25 C29 C31 -86.1(2)
C19 Si25 C29 C31 143.1(2)
O24 Si25 C29 C30 -89.8(2)
C26 Si25 C29 C30 148.7(2)
C19 Si25 C29 C30 18.0(3)
O33 S32 C35 C41 134.0(2)
O34 S32 C35 C41 3.5(2)
N42 S32 C35 C41 -111.6(2)
O33 S32 C35 C36 -42.2(2)
O34 S32 C35 C36 -172.8(2)
N42 S32 C35 C36 72.1(2)
C41 C35 C36 C37 2.3(4)
S32 C35 C36 C37 178.6(2)
C35 C36 C37 C38 -3.5(4)
C36 C37 C38 C40 2.0(4)
C36 C37 C38 C39 -178.0(3)
C37 C38 C40 C41 0.6(4)
C39 C38 C40 C41 -179.3(3)
C38 C40 C41 C35 -1.7(4)
C36 C35 C41 C40 0.2(4)
S32 C35 C41 C40 -176.0(2)
O33 S32 N42 C43 55.9(2)
O34 S32 N42 C43 -174.79(19)
C35 S32 N42 C43 -58.5(2)
O33 S32 N42 C53 -170.85(19)
O34 S32 N42 C53 -41.5(2)
C35 S32 N42 C53 74.8(2)
C53 N42 C43 C44 33.9(3)
S32 N42 C43 C44 172.46(17)
N42 C43 C44 C45 165.8(2)
N42 C43 C44 C52 -14.1(3)
C43 C44 C45 C46 175.4(3)
C52 C44 C45 C46 -4.7(5)
C44 C45 C46 C47 -12.1(4)
C45 C46 C47 C49 66.3(4)
C45 C46 C47 C48 -113.9(3)
C48 C47 C49 C50 175.1(3)
C46 C47 C49 C50 -5.1(4)
C47 C49 C50 C51 -91.5(3)
C47 C49 C50 Si56 154.5(2)
C49 C50 C51 C54 -87.1(3)
Si56 C50 C51 C54 35.7(2)
C49 C50 C51 C52 38.1(3)
Si56 C50 C51 C52 160.90(18)
C45 C44 C52 C51 -67.4(4)
C43 C44 C52 C51 112.4(2)
C45 C44 C52 C53 170.5(3)
C43 C44 C52 C53 -9.6(3)
C54 C51 C52 C44 -176.5(2)
C50 C51 C52 C44 62.9(3)
C54 C51 C52 C53 -60.5(3)
C50 C51 C52 C53 178.8(2)
C43 N42 C53 C52 -40.4(3)
S32 N42 C53 C52 -178.75(17)
C44 C52 C53 N42 29.7(3)
C51 C52 C53 N42 -91.1(2)
C52 C51 C54 O55 -166.9(2)
C50 C51 C54 O55 -42.4(3)
C51 C54 O55 Si56 27.9(3)
C54 O55 Si56 C60 114.30(18)
C54 O55 Si56 C57 -124.08(18)
C54 O55 Si56 C50 -4.17(18)
C49 C50 Si56 O55 100.64(19)
C51 C50 Si56 O55 -19.25(17)
C49 C50 Si56 C60 -16.0(2)
C51 C50 Si56 C60 -135.91(17)
C49 C50 Si56 C57 -143.62(19)
C51 C50 Si56 C57 96.50(18)
O55 Si56 C57 C58 106.4(3)
C60 Si56 C57 C58 -130.7(3)
C50 Si56 C57 C58 -0.9(3)
O55 Si56 C57 C59 -18.8(3)
C60 Si56 C57 C59 104.1(2)
C50 Si56 C57 C59 -126.1(2)
O55 Si56 C60 C61 -168.56(19)
C57 Si56 C60 C61 69.3(2)
C50 Si56 C60 C61 -61.4(2)
O55 Si56 C60 C62 66.6(2)
C57 Si56 C60 C62 -55.6(2)
C50 Si56 C60 C62 173.7(2)
O64 S63 C66 C67 -36.6(2)
O65 S63 C66 C67 -168.15(19)
N73 S63 C66 C67 77.4(2)
O64 S63 C66 C72 144.6(2)
O65 S63 C66 C72 13.1(2)
N73 S63 C66 C72 -101.4(2)
C72 C66 C67 C68 1.4(4)
S63 C66 C67 C68 -177.41(19)
C66 C67 C68 C69 -0.9(4)
C67 C68 C69 C71 -0.7(4)
C67 C68 C69 C70 179.7(3)
C68 C69 C71 C72 1.8(4)
C70 C69 C71 C72 -178.5(3)
C69 C71 C72 C66 -1.4(4)
C67 C66 C72 C71 -0.3(4)
S63 C66 C72 C71 178.5(2)
O64 S63 N73 C84 41.8(2)
O65 S63 N73 C84 171.36(18)
C66 S63 N73 C84 -73.7(2)
O64 S63 N73 C74 175.73(18)
O65 S63 N73 C74 -54.7(2)
C66 S63 N73 C74 60.2(2)
C84 N73 C74 C75 -34.1(2)
S63 N73 C74 C75 -172.75(16)
N73 C74 C75 C76 -167.2(2)
N73 C74 C75 C83 10.8(3)
C74 C75 C76 C77 177.4(3)
C83 C75 C76 C77 -0.1(5)
C75 C76 C77 C78 14.2(4)
C76 C77 C78 C80 -67.3(4)
C76 C77 C78 C79 112.1(3)
C79 C78 C80 C81 -173.7(3)
C77 C78 C80 C81 5.7(4)
C78 C80 C81 C82 89.5(3)
C78 C80 C81 Si87 -157.4(2)
C80 C81 C82 C85 87.4(2)
Si87 C81 C82 C85 -37.4(2)
C80 C81 C82 C83 -37.3(3)
Si87 C81 C82 C83 -162.12(18)
C76 C75 C83 C84 -167.3(3)
C74 C75 C83 C84 14.8(3)
C76 C75 C83 C82 71.7(3)
C74 C75 C83 C82 -106.1(2)
C85 C82 C83 C75 174.0(2)
C81 C82 C83 C75 -64.7(3)
C85 C82 C83 C84 59.2(3)
C81 C82 C83 C84 -179.5(2)
C74 N73 C84 C83 43.9(2)
S63 N73 C84 C83 -176.39(16)
C75 C83 C84 N73 -34.7(2)
C82 C83 C84 N73 85.4(2)
C83 C82 C85 O86 166.3(2)
C81 C82 C85 O86 41.1(3)
C82 C85 O86 Si87 -23.3(3)
C85 O86 Si87 C88 -123.39(18)
C85 O86 Si87 C91 115.60(18)
C85 O86 Si87 C81 -0.74(19)
C80 C81 Si87 O86 -96.02(19)
C82 C81 Si87 O86 22.72(16)
C80 C81 Si87 C88 20.6(2)
C82 C81 Si87 C88 139.35(16)
C80 C81 Si87 C91 151.08(19)
C82 C81 Si87 C91 -90.18(18)
O86 Si87 C88 C90 149.5(2)
C91 Si87 C88 C90 -90.9(2)
C81 Si87 C88 C90 40.5(3)
O86 Si87 C88 C89 23.4(2)
C91 Si87 C88 C89 143.0(2)
C81 Si87 C88 C89 -85.7(2)
O86 Si87 C91 C92 52.9(2)
C88 Si87 C91 C92 -67.8(2)
C81 Si87 C91 C92 158.2(2)
O86 Si87 C91 C93 177.8(2)
C88 Si87 C91 C93 57.2(3)
C81 Si87 C91 C93 -76.8(3)
O95 S94 C97 C98 -21.1(2)
O96 S94 C97 C98 -153.2(2)
N104 S94 C97 C98 93.1(2)
O95 S94 C97 C103 162.7(2)
O96 S94 C97 C103 30.6(2)
N104 S94 C97 C103 -83.1(2)
C103 C97 C98 C99 1.6(4)
S94 C97 C98 C99 -174.6(2)
C97 C98 C99 C100 -0.2(4)
C98 C99 C100 C102 -1.3(4)
C98 C99 C100 C101 178.2(3)
C99 C100 C102 C103 1.5(4)
C101 C100 C102 C103 -178.0(3)
C100 C102 C103 C97 -0.2(4)
C98 C97 C103 C102 -1.4(4)
S94 C97 C103 C102 174.8(2)
O95 S94 N104 C105 53.5(2)
O96 S94 N104 C105 -177.20(19)
C97 S94 N104 C105 -61.7(2)
O95 S94 N104 C115 -175.52(19)
O96 S94 N104 C115 -46.2(2)
C97 S94 N104 C115 69.2(2)
C115 N104 C105 C106 32.4(3)
S94 N104 C105 C106 168.62(16)
N104 C105 C106 C107 169.0(2)
N104 C105 C106 C114 -9.7(3)
C105 C106 C107 C108 178.6(3)
C114 C106 C107 C108 -3.0(5)
C106 C107 C108 C109 1.9(5)
C107 C108 C109 C111 51.6(4)
C107 C108 C109 C110 -130.8(3)
C110 C109 C111 C112 178.9(3)
C108 C109 C111 C112 -3.7(4)
C109 C111 C112 C113 -90.7(3)
C109 C111 C112 Si11 159.0(2)
O117 Si11 C112 C111 89.51(19)
C122 Si11 C112 C111 -25.5(2)
C119 Si11 C112 C111 -159.09(18)
O117 Si11 C112 C113 -28.01(16)
C122 Si11 C112 C113 -143.04(16)
C119 Si11 C112 C113 83.39(17)
C111 C112 C113 C116 -79.3(2)
Si11 C112 C113 C116 42.0(2)
C111 C112 C113 C114 46.5(3)
Si11 C112 C113 C114 167.80(17)
C107 C106 C114 C115 166.0(3)
C105 C106 C114 C115 -15.4(3)
C107 C106 C114 C113 -73.5(3)
C105 C106 C114 C113 105.1(2)
C116 C113 C114 C106 178.0(2)
C112 C113 C114 C106 56.2(3)
C116 C113 C114 C115 -67.0(3)
C112 C113 C114 C115 171.2(2)
C105 N104 C115 C114 -42.6(3)
S94 N104 C115 C114 -179.06(16)
C106 C114 C115 N104 34.6(2)
C113 C114 C115 N104 -85.7(2)
C114 C113 C116 O117 -168.6(2)
C112 C113 C116 O117 -42.7(3)
C113 C116 O117 Si11 20.3(2)
C122 Si11 O117 C116 125.22(17)
C119 Si11 O117 C116 -107.97(18)
C112 Si11 O117 C116 5.59(18)
O117 Si11 C119 C120 -171.0(2)
C122 Si11 C119 C120 -47.9(2)
C112 Si11 C119 C120 85.4(2)
O117 Si11 C119 C121 -42.7(2)
C122 Si11 C119 C121 80.3(2)
C112 Si11 C119 C121 -146.3(2)
O117 Si11 C122 C124 70.3(2)
C119 Si11 C122 C124 -51.8(2)
C112 Si11 C122 C124 177.3(2)
O117 Si11 C122 C123 -160.6(2)
C119 Si11 C122 C123 77.4(2)
C112 Si11 C122 C123 -53.6(2)
